data_4129214
loop_
_publ_author_name
'Khoury, Jason F.'
'Rettie, Alexander J. E.'
'Khan, Mojammel A.'
'Ghimire, Nirmal J.'
'Robredo, I\~nigo'
'Pfluger, Jonathan E.'
'Pal, Koushik'
'Wolverton, Christopher'
'Bergara, Aitor'
'Jiang, Jidong Samuel'
'Schoop, Leslie M.'
'Vergniory, Maia G.'
'Mitchell, J. F.'
'Chung, Duck Young'
'Kanatzidis, Mercouri G.'

_publ_section_title
;
 A new three-dimensional subsulfide Ir<sub>2</sub>In<sub>8</sub>S with
 Dirac semimetal behavior.
;
_journal_name_full 'Journal of the American Chemical Society'
_journal_paper_doi 10.1021/jacs.9b10147
_journal_year 2019
_chemical_formula_moiety '0.25(In32 Ir8 S4)'
_chemical_formula_sum 'In8 Ir2 S'
_chemical_formula_weight 1335.02
_space_group_crystal_system tetragonal
_space_group_IT_number 136
_space_group_name_Hall '-P 4n 2n'
_space_group_name_H-M_alt 'P 42/m n m'
_atom_sites_solution_primary dual
_audit_creation_date 2019-11-01
_audit_creation_method
;
Olex2 1.2
(compiled 2018.05.29 svn.r3508 for OlexSys, GUI svn.r5506)
;
_cell_angle_alpha 90
_cell_angle_beta 90
_cell_angle_gamma 90
_cell_formula_units_Z 4
_cell_length_a 9.8937(16)
_cell_length_b 9.8937(16)
_cell_length_c 10.0991(17)
_cell_measurement_reflns_used 4508
_cell_measurement_temperature 200(2)
_cell_measurement_theta_max 30.04
_cell_measurement_theta_min 2.91
_cell_volume 988.6(3)
_computing_molecular_graphics 'Olex2 (Dolomanov et al., 2009)'
_computing_publication_material 'Olex2 (Dolomanov et al., 2009)'
_computing_structure_refinement 'ShelXL (Sheldrick, 2015)'
_computing_structure_solution 'ShelXT (Sheldrick, 2015)'
_diffrn_ambient_temperature 200.01
_diffrn_measured_fraction_theta_full 1.000
_diffrn_measured_fraction_theta_max 1.000
_diffrn_measurement_device_type 'Bruker APEX-II CCD'
_diffrn_measurement_method '\f and \w scans'
_diffrn_radiation_monochromator graphite
_diffrn_radiation_type MoK\a
_diffrn_radiation_wavelength 0.71073
_diffrn_reflns_av_R_equivalents 0.0583
_diffrn_reflns_av_unetI/netI 0.0263
_diffrn_reflns_Laue_measured_fraction_full 1.000
_diffrn_reflns_Laue_measured_fraction_max 1.000
_diffrn_reflns_limit_h_max 12
_diffrn_reflns_limit_h_min -13
_diffrn_reflns_limit_k_max 13
_diffrn_reflns_limit_k_min -12
_diffrn_reflns_limit_l_max 14
_diffrn_reflns_limit_l_min -10
_diffrn_reflns_number 11065
_diffrn_reflns_point_group_measured_fraction_full 1.000
_diffrn_reflns_point_group_measured_fraction_max 1.000
_diffrn_reflns_theta_full 25.242
_diffrn_reflns_theta_max 30.066
_diffrn_reflns_theta_min 2.882
_diffrn_standards_number 0
_exptl_absorpt_coefficient_mu 45.226
_exptl_absorpt_correction_T_max 0.247
_exptl_absorpt_correction_T_min 0.105
_exptl_absorpt_correction_type multi-scan
_exptl_crystal_colour 'metallic black'
_exptl_crystal_colour_lustre metallic
_exptl_crystal_colour_primary black
_exptl_crystal_density_diffrn 8.970
_exptl_crystal_description plate
_exptl_crystal_F_000 2248
_exptl_crystal_size_max 0.091
_exptl_crystal_size_mid 0.051
_exptl_crystal_size_min 0.043
_refine_diff_density_max 4.518
_refine_diff_density_min -4.619
_refine_diff_density_rms 0.819
_refine_ls_extinction_coef 0.00094(9)
_refine_ls_extinction_expression Fc^*^=kFc[1+0.001xFc^2^\l^3^/sin(2\q)]^-1/4^
_refine_ls_extinction_method 'SHELXL-2014/7 (Sheldrick 2014'
_refine_ls_goodness_of_fit_ref 1.456
_refine_ls_hydrogen_treatment undef
_refine_ls_matrix_type full
_refine_ls_number_parameters 39
_refine_ls_number_reflns 821
_refine_ls_number_restraints 0
_refine_ls_restrained_S_all 1.456
_refine_ls_R_factor_all 0.0561
_refine_ls_R_factor_gt 0.0551
_refine_ls_shift/su_max 0.000
_refine_ls_shift/su_mean 0.000
_refine_ls_structure_factor_coef Fsqd
_refine_ls_weighting_details 'w=1/[\s^2^(Fo^2^)+240.6857P] where P=(Fo^2^+2Fc^2^)/3'
_refine_ls_weighting_scheme calc
_refine_ls_wR_factor_gt 0.1325
_refine_ls_wR_factor_ref 0.1329
_reflns_Friedel_coverage 0.000
_reflns_number_gt 804
_reflns_number_total 821
_reflns_threshold_expression 'I > 2\s(I)'
_cod_data_source_file ja9b10147_si_002.cif
_cod_data_source_block jfk_2_42b_200k_0m
_cod_original_cell_volume 988.6(4)
_cod_database_code 4129214
_shelx_shelxl_version_number 2014/7
_shelx_space_group_comment
;
The symmetry employed for this shelxl refinement is uniquely defined
by the following loop, which should always be used as a source of
symmetry information in preference to the above space-group names.
They are only intended as comments.
;
_shelx_estimated_absorpt_t_max 0.247
_shelx_estimated_absorpt_t_min 0.105
_olex2_refinement_description
;
1. Others
 Fixed Sof: In5(0.25)
;
_olex2_submission_special_instructions 'No special instructions were received'

loop_
_space_group_symop_operation_xyz
'x, y, z'
'-x, -y, z'
'-y+1/2, x+1/2, z+1/2'
'y+1/2, -x+1/2, z+1/2'
'-x+1/2, y+1/2, -z+1/2'
'x+1/2, -y+1/2, -z+1/2'
'y, x, -z'
'-y, -x, -z'
'-x, -y, -z'
'x, y, -z'
'y-1/2, -x-1/2, -z-1/2'
'-y-1/2, x-1/2, -z-1/2'
'x-1/2, -y-1/2, z-1/2'
'-x-1/2, y-1/2, z-1/2'
'-y, -x, z'
'y, x, z'

loop_
_atom_site_label
_atom_site_type_symbol
_atom_site_fract_x
_atom_site_fract_y
_atom_site_fract_z
_atom_site_U_iso_or_equiv
_atom_site_adp_type
_atom_site_occupancy
_atom_site_site_symmetry_order
_atom_site_calc_flag
_atom_site_refinement_flags_posn
_atom_site_refinement_flags_adp
_atom_site_refinement_flags_occupancy
Ir1 Ir 0.31234(7) 0.68766(7) 0.26020(10) 0.0039(3) Uani 1 2 d S T P
In2 In 0.5000 0.5000 0.1654(3) 0.0091(6) Uani 1 4 d S T P
In1 In 0.4039(2) 0.5961(2) 0.5000 0.0083(6) Uani 1 4 d S T P
In3 In 0.05221(14) 0.70110(15) 0.19528(16) 0.0109(4) Uani 1 1 d . . .
In4 In 0.3161(2) 0.6839(2) 0.0000 0.0151(7) Uani 1 4 d S T P
S1 S 0.0000 0.5000 0.0000 0.051(6) Uani 1 4 d S T P
In5 In 0.1779(4) 0.7796(4) 0.5000 0.0101(11) Uani 0.5 2 d S T P

loop_
_atom_site_aniso_label
_atom_site_aniso_U_11
_atom_site_aniso_U_22
_atom_site_aniso_U_33
_atom_site_aniso_U_23
_atom_site_aniso_U_13
_atom_site_aniso_U_12
Ir1 0.0041(3) 0.0041(3) 0.0036(5) 0.0005(2) -0.0005(2) -0.0001(3)
In2 0.0097(8) 0.0097(8) 0.0079(12) 0.000 0.000 0.0034(10)
In1 0.0104(8) 0.0104(8) 0.0040(12) 0.000 0.000 0.0050(10)
In3 0.0038(6) 0.0108(7) 0.0183(8) 0.0025(6) -0.0005(5) 0.0025(5)
In4 0.0207(10) 0.0207(10) 0.0039(12) 0.000 0.000 0.0078(13)
S1 0.13(2) 0.017(7) 0.008(6) 0.000 0.000 -0.007(9)
In5 0.014(2) 0.012(2) 0.0044(14) 0.000 0.000 0.0081(19)

loop_
_atom_type_symbol
_atom_type_description
_atom_type_scat_dispersion_real
_atom_type_scat_dispersion_imag
_atom_type_scat_source
In In -0.7276 1.3100 'International Tables Vol C Tables 4.2.6.8 and 6.1.1.4'
Ir Ir -1.4442 7.9887 'International Tables Vol C Tables 4.2.6.8 and 6.1.1.4'
S S 0.1246 0.1234 'International Tables Vol C Tables 4.2.6.8 and 6.1.1.4'

loop_
_geom_angle_atom_site_label_1
_geom_angle_atom_site_label_2
_geom_angle_atom_site_label_3
_geom_angle
_geom_angle_site_symmetry_1
_geom_angle_site_symmetry_3
In2 Ir1 In5 142.82(10) . 15_665
In2 Ir1 In5 142.82(10) . .
In1 Ir1 In2 82.16(8) . .
In1 Ir1 In5 61.23(9) . .
In1 Ir1 In5 61.23(9) . 15_665
In3 Ir1 In2 74.90(4) 6_565 .
In3 Ir1 In2 74.90(4) 11_566 .
In3 Ir1 In2 126.28(6) 15_665 .
In3 Ir1 In2 126.28(6) . .
In3 Ir1 In1 123.67(6) 15_665 .
In3 Ir1 In1 72.05(4) 11_566 .
In3 Ir1 In1 123.67(6) . .
In3 Ir1 In1 72.05(4) 6_565 .
In3 Ir1 In3 71.65(7) 6_565 15_665
In3 Ir1 In3 152.42(4) 6_565 .
In3 Ir1 In3 71.65(7) 11_566 .
In3 Ir1 In3 152.42(4) 11_566 15_665
In3 Ir1 In3 135.46(8) 6_565 11_566
In3 Ir1 In3 80.93(7) . 15_665
In3 Ir1 In5 87.07(9) 6_565 15_665
In3 Ir1 In5 83.10(9) 15_665 .
In3 Ir1 In5 75.34(8) . .
In3 Ir1 In5 97.95(9) 6_565 .
In3 Ir1 In5 97.95(9) 11_566 15_665
In3 Ir1 In5 87.07(9) 11_566 .
In3 Ir1 In5 83.10(9) . 15_665
In3 Ir1 In5 75.34(8) 15_665 15_665
In4 Ir1 In2 68.81(10) . .
In4 Ir1 In1 150.96(10) . .
In4 Ir1 In3 99.35(5) . 6_565
In4 Ir1 In3 76.59(7) . 15_665
In4 Ir1 In3 99.35(5) . 11_566
In4 Ir1 In3 76.59(7) . .
In4 Ir1 In5 147.50(11) . .
In4 Ir1 In5 147.50(11) . 15_665
In5 Ir1 In5 11.75(16) 15_665 .
Ir1 In2 Ir1 139.93(13) . 2_665
Ir1 In2 In3 110.10(7) 2_665 6_565
Ir1 In2 In3 50.62(3) 2_665 5_545
Ir1 In2 In3 110.10(7) 2_665 11_566
Ir1 In2 In3 110.10(7) . 12_766
Ir1 In2 In3 50.62(3) . 11_566
Ir1 In2 In3 50.62(3) 2_665 12_766
Ir1 In2 In3 110.10(7) . 5_545
Ir1 In2 In3 50.62(3) . 6_565
Ir1 In2 In4 53.03(4) . .
Ir1 In2 In4 53.03(4) 2_665 9_665
Ir1 In2 In4 167.04(11) . 9_665
Ir1 In2 In4 167.04(11) 2_665 .
Ir1 In2 In5 95.14(7) . 13_675
Ir1 In2 In5 95.14(7) 2_665 5_545
Ir1 In2 In5 105.14(7) 2_665 11_566
Ir1 In2 In5 105.14(7) 2_665 13_675
Ir1 In2 In5 105.14(7) . 3_654
Ir1 In2 In5 105.14(7) . 5_545
Ir1 In2 In5 95.14(7) . 11_566
Ir1 In2 In5 95.14(7) 2_665 3_654
In3 In2 In3 95.61(7) 12_766 5_545
In3 In2 In3 129.77(11) 6_565 5_545
In3 In2 In3 129.77(11) 12_766 11_566
In3 In2 In3 95.61(7) 6_565 11_566
In3 In2 In3 62.74(6) 6_565 12_766
In3 In2 In3 62.74(6) 5_545 11_566
In4 In2 In3 131.89(3) 9_665 6_565
In4 In2 In3 78.14(4) 9_665 5_545
In4 In2 In3 78.14(4) . 6_565
In4 In2 In3 131.89(3) 9_665 11_566
In4 In2 In3 78.14(4) . 11_566
In4 In2 In3 131.89(3) . 5_545
In4 In2 In3 131.89(3) . 12_766
In4 In2 In3 78.14(4) 9_665 12_766
In4 In2 In4 114.01(12) . 9_665
In4 In2 In5 78.33(8) . 3_654
In4 In2 In5 78.33(8) 9_665 11_566
In4 In2 In5 78.33(8) . 5_545
In4 In2 In5 69.18(8) 9_665 3_654
In4 In2 In5 69.18(8) . 13_675
In4 In2 In5 69.18(8) 9_665 5_545
In4 In2 In5 69.18(8) . 11_566
In4 In2 In5 78.33(8) 9_665 13_675
In5 In2 In3 68.41(6) 13_675 12_766
In5 In2 In3 143.38(8) 11_566 6_565
In5 In2 In3 68.41(6) 11_566 5_545
In5 In2 In3 153.85(8) 5_545 6_565
In5 In2 In3 68.41(6) 5_545 11_566
In5 In2 In3 153.85(8) 11_566 12_766
In5 In2 In3 143.38(8) 5_545 12_766
In5 In2 In3 68.41(6) 3_654 6_565
In5 In2 In3 62.42(5) 11_566 11_566
In5 In2 In3 62.42(5) 13_675 6_565
In5 In2 In3 153.85(8) 3_654 11_566
In5 In2 In3 143.38(8) 13_675 11_566
In5 In2 In3 62.42(5) 3_654 12_766
In5 In2 In3 153.85(8) 13_675 5_545
In5 In2 In3 143.38(8) 3_654 5_545
In5 In2 In3 62.42(5) 5_545 5_545
In5 In2 In5 118.41(12) 5_545 13_675
In5 In2 In5 117.33(12) 11_566 13_675
In5 In2 In5 118.41(12) 11_566 3_654
In5 In2 In5 10.48(14) 3_654 13_675
In5 In2 In5 10.48(14) 11_566 5_545
In5 In2 In5 117.33(12) 5_545 3_654
Ir1 In1 Ir1 124.24(12) 10_556 .
Ir1 In1 In3 119.55(6) . 13_676
Ir1 In1 In3 119.55(7) . 4_455
Ir1 In1 In3 119.55(7) 10_556 11_566
Ir1 In1 In3 52.73(3) 10_556 4_455
Ir1 In1 In3 52.73(3) . 6_565
Ir1 In1 In3 119.55(7) 10_556 6_565
Ir1 In1 In3 52.73(3) 10_556 13_676
Ir1 In1 In3 52.73(3) . 11_566
Ir1 In1 In5 62.28(6) . .
Ir1 In1 In5 62.28(6) 10_556 .
Ir1 In1 In5 62.28(6) 10_556 15_665
Ir1 In1 In5 62.28(6) . 15_665
In1 In1 Ir1 117.88(6) 9_666 10_556
In1 In1 Ir1 117.88(6) 9_666 .
In1 In1 In3 96.90(6) 9_666 13_676
In1 In1 In3 96.90(6) 9_666 6_565
In1 In1 In3 96.90(6) 9_666 4_455
In1 In1 In3 96.90(6) 9_666 11_566
In1 In1 In5 174.06(8) 9_666 .
In1 In1 In5 174.06(8) 9_666 15_665
In3 In1 In3 76.86(6) 13_676 6_565
In3 In1 In3 101.45(6) 11_566 6_565
In3 In1 In3 166.20(12) 11_566 13_676
In3 In1 In3 166.20(12) 4_455 6_565
In3 In1 In3 76.86(6) 11_566 4_455
In3 In1 In3 101.45(6) 13_676 4_455
In5 In1 In3 87.74(9) 15_665 11_566
In5 In1 In3 78.49(8) . 4_455
In5 In1 In3 78.49(8) . 11_566
In5 In1 In3 78.49(8) 15_665 13_676
In5 In1 In3 87.74(9) . 13_676
In5 In1 In3 87.74(9) . 6_565
In5 In1 In3 87.74(9) 15_665 4_455
In5 In1 In3 78.49(8) 15_665 6_565
In5 In1 In5 11.87(16) 15_665 .
Ir1 In3 Ir1 147.60(7) 12_666 .
Ir1 In3 In2 95.21(5) . 11_576
Ir1 In3 In2 54.48(4) 12_666 11_576
Ir1 In3 In1 129.23(8) . 3_554
Ir1 In3 In1 55.22(4) 12_666 3_554
Ir1 In3 In3 131.96(7) . 12_666
Ir1 In3 In3 54.10(5) . 11_566
Ir1 In3 In3 54.25(6) 12_666 12_666
Ir1 In3 In3 134.22(7) 12_666 11_566
Ir1 In3 In4 146.72(8) 12_666 .
Ir1 In3 In4 51.28(4) . .
Ir1 In3 S1 104.17(5) 12_666 .
Ir1 In3 S1 108.13(5) . .
In1 In3 In2 68.14(6) 3_554 11_576
In1 In3 In4 91.57(7) 3_554 .
In3 In3 In2 98.40(7) 12_666 11_576
In3 In3 In2 129.92(9) 11_566 11_576
In3 In3 In1 98.49(8) 12_666 3_554
In3 In3 In1 161.71(9) 11_566 3_554
In3 In3 In3 82.75(4) 11_566 12_666
In3 In3 In4 146.24(7) 12_666 .
In3 In3 In4 78.14(7) 11_566 .
In4 In3 In2 115.22(6) . 11_576
S1 In3 In2 152.69(6) . 11_576
S1 In3 In1 85.84(5) . 3_554
S1 In3 In3 76.65(4) . 11_566
S1 In3 In3 76.65(4) . 12_666
S1 In3 In4 72.03(4) . .
Ir1 In4 Ir1 177.68(16) . 10
Ir1 In4 In2 58.16(7) 10 9_665
Ir1 In4 In2 58.16(7) . .
Ir1 In4 In2 124.15(12) . 9_665
Ir1 In4 In2 124.15(12) 10 .
Ir1 In4 In3 52.13(4) . .
Ir1 In4 In3 126.13(9) . 10
Ir1 In4 In3 126.13(9) . 8_665
Ir1 In4 In3 126.13(9) 10 .
Ir1 In4 In3 52.13(4) 10 10
Ir1 In4 In3 52.13(4) . 15_665
Ir1 In4 In3 52.13(4) 10 8_665
Ir1 In4 In3 126.13(9) 10 15_665
In2 In4 In2 65.99(12) 9_665 .
In2 In4 In3 100.12(5) . .
In2 In4 In3 100.12(5) 9_665 8_665
In2 In4 In3 146.23(6) 9_665 15_665
In2 In4 In3 146.23(6) . 8_665
In2 In4 In3 146.23(6) 9_665 .
In2 In4 In3 146.23(6) . 10
In2 In4 In3 100.12(5) . 15_665
In2 In4 In3 100.12(5) 9_665 10
In3 In4 In3 63.56(7) . 15_665
In3 In4 In3 74.01(8) 15_665 8_665
In3 In4 In3 106.22(11) . 8_665
In3 In4 In3 74.01(8) . 10
In3 In4 In3 106.22(11) 15_665 10
In3 In4 In3 63.56(7) 10 8_665
In3 S1 In3 180.0 . 9_565
In3 S1 In3 87.63(6) 9_565 2_565
In3 S1 In3 92.37(6) . 2_565
In3 S1 In3 87.63(6) . 10
In3 S1 In3 92.37(6) 9_565 10
In3 S1 In3 180.00(4) 10 2_565
Ir1 In5 Ir1 112.72(14) 10_556 .
Ir1 In5 In2 91.69(6) 10_556 3
Ir1 In5 In2 151.87(12) . 3
Ir1 In5 In2 151.87(12) 10_556 11_576
Ir1 In5 In2 91.69(6) . 11_576
In2 In5 In2 61.59(12) 3 11_576
In1 In5 Ir1 56.49(7) . 10_556
In1 In5 Ir1 56.49(7) . .
In1 In5 In2 147.15(7) . 11_576
In1 In5 In2 147.15(7) . 3
In5 In5 Ir1 84.12(8) 15_665 .
In5 In5 Ir1 84.12(8) 15_665 10_556
In5 In5 In2 84.77(7) 15_665 3
In5 In5 In2 84.77(7) 15_665 11_576
In5 In5 In1 84.06(8) 15_665 .

loop_
_geom_bond_atom_site_label_1
_geom_bond_atom_site_label_2
_geom_bond_distance
_geom_bond_site_symmetry_2
Ir1 In2 2.7949(15) .
Ir1 In1 2.7397(17) .
Ir1 In3 2.6543(15) 6_565
Ir1 In3 2.6543(15) 11_566
Ir1 In3 2.6592(17) .
Ir1 In3 2.6592(17) 15_665
Ir1 In4 2.6283(11) .
Ir1 In5 2.909(2) .
Ir1 In5 2.909(2) 15_665
In2 Ir1 2.7949(15) 2_665
In2 In3 3.315(2) 12_766
In2 In3 3.315(2) 6_565
In2 In3 3.315(2) 11_566
In2 In3 3.315(2) 5_545
In2 In4 3.067(3) 9_665
In2 In4 3.067(3) .
In2 In5 3.262(4) 11_566
In2 In5 3.262(4) 3_654
In2 In5 3.262(4) 13_675
In2 In5 3.262(4) 5_545
In1 Ir1 2.7397(17) 10_556
In1 In1 2.689(6) 9_666
In1 In3 3.1730(16) 13_676
In1 In3 3.1730(16) 4_455
In1 In3 3.1730(16) 6_565
In1 In3 3.1730(16) 11_566
In1 In5 2.880(5) 15_665
In1 In5 2.880(5) .
In3 Ir1 2.6543(15) 12_666
In3 In2 3.315(2) 11_576
In3 In1 3.1730(16) 3_554
In3 In3 3.110(2) 11_566
In3 In3 3.110(2) 12_666
In3 In4 3.277(3) .
In3 S1 2.8487(16) .
In4 Ir1 2.6283(11) 10
In4 In2 3.067(3) 9_665
In4 In3 3.277(3) 10
In4 In3 3.277(3) 8_665
In4 In3 3.277(3) 15_665
S1 In3 2.8487(16) 9_565
S1 In3 2.8487(16) 10
S1 In3 2.8487(16) 2_565
In5 Ir1 2.909(2) 10_556
In5 In2 3.262(4) 3
In5 In2 3.262(4) 11_576
In5 In5 0.596(8) 15_665
